data_4512880
loop_
_publ_author_name
'Si, Chang-Dai'
'Hu, Dong-Cheng'
'Fan, Yan'
'Wu, Yu'
'Yao, Xiao-Qiang'
'Yang, Yun-Xia'
'Liu, Jia-Cheng'

_publ_section_title
;
 Seven Coordination Polymers Derived from Semirigid Tetracarboxylic Acids
 and N-Donor Ligands: Topological Structures, Unusual Magnetic Properties,
 and Photoluminescences
;
_journal_issue 5
_journal_name_full 'Crystal Growth &amp; Design'
_journal_page_first 2419
_journal_paper_doi 10.1021/acs.cgd.5b00205
_journal_volume 15
_journal_year 2015
_chemical_formula_sum 'C16 H16 Cd2 N0 O14'
_chemical_formula_weight 657.09
_chemical_name_systematic
; 
 ? 
;
_space_group_IT_number 5
_symmetry_cell_setting monoclinic
_symmetry_space_group_name_Hall 'C 2y'
_symmetry_space_group_name_H-M 'C 1 2 1'
_atom_sites_solution_hydrogens geom
_atom_sites_solution_primary direct
_atom_sites_solution_secondary difmap
_audit_creation_method SHELXL-97
_cell_angle_alpha 90.00
_cell_angle_beta 118.946(2)
_cell_angle_gamma 90.00
_cell_formula_units_Z 4
_cell_length_a 18.516(3)
_cell_length_b 7.9896(11)
_cell_length_c 16.502(2)
_cell_measurement_reflns_used 2968
_cell_measurement_temperature 296(2)
_cell_measurement_theta_max 27.31
_cell_measurement_theta_min 2.51
_cell_volume 2136.3(5)
_computing_cell_refinement 'Bruker SMART'
_computing_data_collection 'Bruker SMART'
_computing_data_reduction 'Bruker SAINT'
_computing_molecular_graphics 'Bruker SHELXTL'
_computing_publication_material 'Bruker SHELXTL'
_computing_structure_refinement 'Bruker SHELXTL'
_computing_structure_solution 'Bruker SHELXTL'
_diffrn_ambient_temperature 296(2)
_diffrn_measured_fraction_theta_full 0.978
_diffrn_measured_fraction_theta_max 0.978
_diffrn_measurement_device_type 'CCD area detector'
_diffrn_measurement_method 'phi and omega scans'
_diffrn_radiation_monochromator graphite
_diffrn_radiation_source 'fine-focus sealed tube'
_diffrn_radiation_type MoK\a
_diffrn_radiation_wavelength 0.71073
_diffrn_reflns_av_R_equivalents 0.0272
_diffrn_reflns_av_sigmaI/netI 0.0456
_diffrn_reflns_limit_h_max 22
_diffrn_reflns_limit_h_min -13
_diffrn_reflns_limit_k_max 9
_diffrn_reflns_limit_k_min -9
_diffrn_reflns_limit_l_max 19
_diffrn_reflns_limit_l_min -19
_diffrn_reflns_number 5880
_diffrn_reflns_theta_full 25.01
_diffrn_reflns_theta_max 25.01
_diffrn_reflns_theta_min 2.51
_exptl_absorpt_coefficient_mu 2.061
_exptl_absorpt_correction_T_max 0.6954
_exptl_absorpt_correction_T_min 0.6268
_exptl_absorpt_correction_type multi-scan
_exptl_absorpt_process_details sadabs
_exptl_crystal_colour colorless
_exptl_crystal_density_diffrn 2.043
_exptl_crystal_density_method 'not measured'
_exptl_crystal_description purple
_exptl_crystal_F_000 1280
_exptl_crystal_size_max 0.25
_exptl_crystal_size_mid 0.24
_exptl_crystal_size_min 0.19
_platon_squeeze_details
;
;
_refine_diff_density_max 0.769
_refine_diff_density_min -1.009
_refine_diff_density_rms 0.222
_refine_ls_abs_structure_details 'Flack H D (1983), Acta Cryst. A39, 876-881'
_refine_ls_abs_structure_Flack 0.10(5)
_refine_ls_extinction_method none
_refine_ls_goodness_of_fit_ref 1.166
_refine_ls_hydrogen_treatment mixed
_refine_ls_matrix_type full
_refine_ls_number_parameters 289
_refine_ls_number_reflns 3449
_refine_ls_number_restraints 7
_refine_ls_restrained_S_all 1.181
_refine_ls_R_factor_all 0.0406
_refine_ls_R_factor_gt 0.0388
_refine_ls_shift/su_max 0.001
_refine_ls_shift/su_mean 0.000
_refine_ls_structure_factor_coef Fsqd
_refine_ls_weighting_details 'calc w=1/[\s^2^(Fo^2^)+(0.0835P)^2^+0.5812P] where P=(Fo^2^+2Fc^2^)/3'
_refine_ls_weighting_scheme calc
_refine_ls_wR_factor_gt 0.1255
_refine_ls_wR_factor_ref 0.1274
_reflns_number_gt 3300
_reflns_number_total 3449
_reflns_threshold_expression >2sigma(I)
_cod_data_source_file cg5b00205_si_001.cif
_cod_data_source_block 1
_cod_depositor_comments
;
The following automatic conversions were performed:

'_symmetry_cell_setting' value 'Monoclinic' changed to 'monoclinic'
according to
/usr/data/users/saulius/crontab/automatic-downloads/rss-feeds/ACS/lib/dictionaries/cif_core.dic
dictionary named 'cif_core.dic' version 2.4.2 from 2011-04-26.

Automatic conversion script
Id: cif_fix_values 3143 2015-03-26 13:38:13Z robertas 

 Adding full bibliography for 4512880--4512886.cif.
;
_cod_original_sg_symbol_H-M 'C2   '
_cod_database_code 4512880

loop_
_symmetry_equiv_pos_as_xyz
'x, y, z'
'-x, y, -z'
'x+1/2, y+1/2, z'
'-x+1/2, y+1/2, -z'

loop_
_atom_site_label
_atom_site_type_symbol
_atom_site_fract_x
_atom_site_fract_y
_atom_site_fract_z
_atom_site_U_iso_or_equiv
_atom_site_adp_type
_atom_site_occupancy
_atom_site_symmetry_multiplicity
_atom_site_calc_flag
_atom_site_refinement_flags
C1 C 0.9223(5) 0.4461(13) 1.1820(7) 0.032(2) Uani 1 1 d .
C2 C 0.8386(5) 0.3624(10) 1.1334(5) 0.0181(17) Uani 1 1 d .
C3 C 0.7961(5) 0.3131(11) 1.1774(6) 0.0218(17) Uani 1 1 d .
H3 H 0.8212 0.3219 1.2415 0.026 Uiso 1 1 calc R
C4 C 0.7176(5) 0.2509(10) 1.1299(6) 0.0225(18) Uani 1 1 d .
C5 C 0.6819(5) 0.2376(11) 1.0365(6) 0.0246(19) Uani 1 1 d .
H5 H 0.6286 0.1951 1.0040 0.029 Uiso 1 1 calc R
C6 C 0.7217(5) 0.2847(10) 0.9880(6) 0.0219(17) Uani 1 1 d .
C7 C 0.8041(5) 0.3454(11) 1.0388(6) 0.0246(18) Uani 1 1 d .
H7 H 0.8340 0.3731 1.0088 0.029 Uiso 1 1 calc R
C8 C 0.7169(5) 0.2816(12) 0.8406(6) 0.0245(18) Uani 1 1 d .
C9 C 0.6778(5) 0.3696(12) 0.7590(6) 0.028(2) Uani 1 1 d .
H9 H 0.6308 0.4309 0.7463 0.033 Uiso 1 1 calc R
C10 C 0.7059(5) 0.3705(10) 0.6948(5) 0.0224(18) Uani 1 1 d .
C11 C 0.7758(5) 0.2783(10) 0.7125(5) 0.0187(16) Uani 1 1 d .
C12 C 0.8158(5) 0.1825(12) 0.7969(7) 0.033(2) Uani 1 1 d .
H12 H 0.8619 0.1182 0.8092 0.039 Uiso 1 1 calc R
C13 C 0.7869(5) 0.1846(13) 0.8594(5) 0.0287(19) Uani 1 1 d .
H13 H 0.8133 0.1225 0.9138 0.034 Uiso 1 1 calc R
C14 C 0.8103(6) 0.2685(12) 0.6518(6) 0.028(2) Uani 1 1 d .
C15 C 0.6667(5) 0.4876(12) 0.6136(6) 0.028(2) Uani 1 1 d .
C16 C 0.6698(6) 0.1967(15) 1.1755(6) 0.031(2) Uani 1 1 d .
Cd1 Cd 0.92406(3) 0.59338(7) 0.74629(4) 0.02618(19) Uani 1 1 d .
Cd2 Cd 0.62431(3) 0.70581(8) 0.46763(4) 0.02529(19) Uani 1 1 d .
O1 O 0.9496(4) 0.5043(8) 1.2654(4) 0.0351(16) Uani 1 1 d .
O2 O 0.9633(4) 0.4591(12) 1.1413(5) 0.0466(19) Uani 1 1 d .
O3 O 0.6952(4) 0.2292(10) 1.2623(4) 0.0345(15) Uani 1 1 d .
O4 O 0.6062(5) 0.1078(15) 1.1311(5) 0.063(3) Uani 1 1 d .
O5 O 0.6787(4) 0.2775(8) 0.8962(4) 0.0278(14) Uani 1 1 d .
O6 O 0.6038(4) 0.5663(9) 0.5971(5) 0.0382(16) Uani 1 1 d .
O7 O 0.6971(4) 0.4931(10) 0.5606(5) 0.0380(16) Uani 1 1 d .
O8 O 0.8723(4) 0.3516(9) 0.6630(4) 0.0341(16) Uani 1 1 d .
O9 O 0.8856(5) 0.6981(13) 0.5964(6) 0.057(2) Uani 1 1 d .
H9A H 0.8534 0.6285 0.5561 0.086 Uiso 1 1 d R
H9B H 0.8610 0.7912 0.5888 0.086 Uiso 1 1 d R
O10 O 1.0003(5) 0.8441(9) 0.7978(7) 0.053(2) Uani 1 1 d .
H10A H 1.0253 0.8463 0.8567 0.080 Uiso 1 1 d R
H10B H 1.0353 0.8482 0.7786 0.080 Uiso 1 1 d R
O11 O 0.5267(5) 0.5154(13) 0.3691(6) 0.066(3) Uani 1 1 d .
H11A H 0.5184 0.5306 0.3142 0.100 Uiso 1 1 d R
H11C H 0.4820 0.5312 0.3706 0.100 Uiso 1 1 d R
O12 O 0.5212(7) 0.8878(16) 0.4341(7) 0.090(4) Uani 1 1 d U
H12A H 0.5155 0.9510 0.3899 0.135 Uiso 1 1 d R
H12B H 0.4772 0.8320 0.4175 0.135 Uiso 1 1 d R
O13 O 0.6989(6) 0.8820(10) 0.5869(6) 0.065(3) Uani 1 1 d .
H13A H 0.7195 0.9590 0.5690 0.098 Uiso 1 1 d R
H13C H 0.7374 0.8278 0.6309 0.098 Uiso 1 1 d R
O14 O 0.7812(5) 0.1601(9) 0.5858(6) 0.0446(19) Uani 1 1 d .

loop_
_atom_site_aniso_label
_atom_site_aniso_U_11
_atom_site_aniso_U_22
_atom_site_aniso_U_33
_atom_site_aniso_U_23
_atom_site_aniso_U_13
_atom_site_aniso_U_12
C1 0.023(4) 0.036(5) 0.032(5) 0.008(4) 0.010(4) 0.006(4)
C2 0.019(4) 0.026(4) 0.006(4) 0.000(3) 0.004(3) -0.001(3)
C3 0.025(4) 0.022(4) 0.021(4) -0.002(3) 0.013(4) 0.001(3)
C4 0.028(4) 0.026(4) 0.019(4) 0.000(3) 0.016(4) -0.006(3)
C5 0.015(4) 0.036(5) 0.027(4) -0.005(4) 0.014(3) -0.007(3)
C6 0.026(4) 0.017(4) 0.018(4) 0.009(3) 0.007(4) 0.002(3)
C7 0.020(4) 0.028(4) 0.030(5) 0.010(4) 0.015(4) -0.002(3)
C8 0.025(4) 0.033(4) 0.018(4) -0.006(4) 0.012(4) -0.009(4)
C9 0.022(4) 0.042(5) 0.030(5) 0.009(4) 0.020(4) 0.001(4)
C10 0.029(4) 0.032(5) 0.006(4) -0.003(3) 0.008(3) 0.000(3)
C11 0.021(4) 0.025(4) 0.011(4) -0.002(3) 0.009(3) -0.004(3)
C12 0.021(4) 0.036(5) 0.039(5) 0.002(4) 0.013(4) 0.002(4)
C13 0.030(4) 0.046(5) 0.010(4) 0.003(4) 0.009(3) -0.003(4)
C14 0.032(5) 0.035(5) 0.018(4) -0.003(4) 0.013(4) -0.002(4)
C15 0.025(4) 0.029(5) 0.026(5) 0.001(4) 0.009(4) -0.002(4)
C16 0.030(4) 0.044(5) 0.026(4) -0.002(4) 0.019(4) -0.004(5)
Cd1 0.0204(3) 0.0372(3) 0.0233(3) -0.0036(3) 0.0125(2) 0.0033(3)
Cd2 0.0225(3) 0.0357(3) 0.0208(3) 0.0035(3) 0.0129(2) 0.0007(3)
O1 0.029(3) 0.037(4) 0.029(4) 0.003(3) 0.007(3) -0.007(3)
O2 0.032(4) 0.077(6) 0.033(4) -0.001(4) 0.017(3) -0.012(4)
O3 0.038(3) 0.053(4) 0.019(3) 0.002(3) 0.020(3) -0.010(3)
O4 0.060(5) 0.114(7) 0.026(4) -0.018(5) 0.029(4) -0.050(6)
O5 0.023(3) 0.048(4) 0.014(3) 0.003(3) 0.010(3) -0.008(3)
O6 0.038(4) 0.035(4) 0.042(4) 0.015(3) 0.020(3) 0.013(3)
O7 0.046(4) 0.051(4) 0.029(4) 0.010(3) 0.027(3) 0.007(3)
O8 0.031(3) 0.055(4) 0.023(3) -0.008(3) 0.019(3) -0.010(3)
O9 0.059(5) 0.061(5) 0.048(5) 0.014(5) 0.022(4) 0.014(5)
O10 0.038(4) 0.038(4) 0.077(6) -0.012(4) 0.022(4) -0.007(3)
O11 0.044(5) 0.105(8) 0.051(5) -0.029(5) 0.023(4) -0.033(5)
O12 0.102(6) 0.137(8) 0.068(6) 0.044(5) 0.070(5) 0.067(6)
O13 0.085(7) 0.041(5) 0.054(5) 0.000(4) 0.021(5) -0.015(4)
O14 0.046(4) 0.047(4) 0.062(5) -0.025(4) 0.042(4) -0.017(3)

loop_
_atom_type_symbol
_atom_type_description
_atom_type_scat_dispersion_real
_atom_type_scat_dispersion_imag
_atom_type_scat_source
C C 0.0033 0.0016 'International Tables Vol C Tables 4.2.6.8 and 6.1.1.4'
H H 0.0000 0.0000 'International Tables Vol C Tables 4.2.6.8 and 6.1.1.4'
N N 0.0061 0.0033 'International Tables Vol C Tables 4.2.6.8 and 6.1.1.4'
Cd Cd -0.8075 1.2024 'International Tables Vol C Tables 4.2.6.8 and 6.1.1.4'
O O 0.0106 0.0060 'International Tables Vol C Tables 4.2.6.8 and 6.1.1.4'

loop_
_geom_angle_atom_site_label_1
_geom_angle_atom_site_label_2
_geom_angle_atom_site_label_3
_geom_angle
_geom_angle_site_symmetry_1
_geom_angle_site_symmetry_3
O2 C1 O1 121.3(9) . .
O2 C1 C2 119.3(9) . .
O1 C1 C2 119.5(8) . .
O2 C1 Cd1 54.7(5) . 2_757
O1 C1 Cd1 66.6(5) . 2_757
C2 C1 Cd1 173.9(7) . 2_757
C3 C2 C7 120.4(8) . .
C3 C2 C1 123.5(8) . .
C7 C2 C1 116.0(8) . .
C2 C3 C4 121.9(8) . .
C2 C3 H3 119.1 . .
C4 C3 H3 119.1 . .
C5 C4 C3 118.5(8) . .
C5 C4 C16 118.3(8) . .
C3 C4 C16 123.2(8) . .
C4 C5 C6 122.4(8) . .
C4 C5 H5 118.8 . .
C6 C5 H5 118.8 . .
O5 C6 C5 117.2(7) . .
O5 C6 C7 124.5(8) . .
C5 C6 C7 118.2(8) . .
C2 C7 C6 118.5(8) . .
C2 C7 H7 120.7 . .
C6 C7 H7 120.7 . .
C9 C8 O5 117.3(8) . .
C9 C8 C13 119.3(8) . .
O5 C8 C13 123.0(8) . .
C8 C9 C10 122.4(8) . .
C8 C9 H9 118.8 . .
C10 C9 H9 118.8 . .
C9 C10 C11 119.5(8) . .
C9 C10 C15 119.0(8) . .
C11 C10 C15 121.0(8) . .
C10 C11 C14 124.7(8) . .
C10 C11 C12 118.3(8) . .
C14 C11 C12 117.0(8) . .
C13 C12 C11 121.0(8) . .
C13 C12 H12 119.5 . .
C11 C12 H12 119.5 . .
C12 C13 C8 119.5(8) . .
C12 C13 H13 120.2 . .
C8 C13 H13 120.2 . .
O8 C14 O14 117.1(9) . .
O8 C14 C11 123.6(8) . .
O14 C14 C11 119.0(8) . .
O6 C15 O7 121.7(9) . .
O6 C15 C10 120.8(9) . .
O7 C15 C10 117.3(8) . .
O4 C16 O3 119.4(8) . .
O4 C16 C4 119.4(8) . .
O3 C16 C4 121.1(8) . .
O4 C16 Cd1 58.6(5) . 4_647
O3 C16 Cd1 61.1(5) . 4_647
C4 C16 Cd1 177.8(6) . 4_647
O2 Cd1 O8 92.5(3) 2_757 .
O2 Cd1 O4 80.1(3) 2_757 4_657
O8 Cd1 O4 110.7(3) . 4_657
O2 Cd1 O10 87.4(3) 2_757 .
O8 Cd1 O10 159.1(3) . .
O4 Cd1 O10 89.9(4) 4_657 .
O2 Cd1 O9 135.2(3) 2_757 .
O8 Cd1 O9 81.1(3) . .
O4 Cd1 O9 143.6(3) 4_657 .
O10 Cd1 O9 84.4(3) . .
O2 Cd1 O3 135.5(2) 2_757 4_657
O8 Cd1 O3 103.9(2) . 4_657
O4 Cd1 O3 55.5(2) 4_657 4_657
O10 Cd1 O3 90.6(3) . 4_657
O9 Cd1 O3 88.6(3) . 4_657
O2 Cd1 O1 54.3(2) 2_757 2_757
O8 Cd1 O1 81.5(2) . 2_757
O4 Cd1 O1 133.7(2) 4_657 2_757
O10 Cd1 O1 81.5(3) . 2_757
O9 Cd1 O1 80.9(3) . 2_757
O3 Cd1 O1 167.4(2) 4_657 2_757
O2 Cd1 C16 107.3(3) 2_757 4_657
O8 Cd1 C16 111.0(3) . 4_657
O4 Cd1 C16 27.3(3) 4_657 4_657
O10 Cd1 C16 88.8(3) . 4_657
O9 Cd1 C16 116.5(3) . 4_657
O3 Cd1 C16 28.2(2) 4_657 4_657
O1 Cd1 C16 159.3(2) 2_757 4_657
O2 Cd1 C1 26.3(3) 2_757 2_757
O8 Cd1 C1 86.7(3) . 2_757
O4 Cd1 C1 106.1(3) 4_657 2_757
O10 Cd1 C1 84.0(3) . 2_757
O9 Cd1 C1 108.9(3) . 2_757
O3 Cd1 C1 160.9(2) 4_657 2_757
O1 Cd1 C1 28.0(3) 2_757 2_757
C16 Cd1 C1 133.0(3) 4_657 2_757
O12 Cd2 O7 144.6(3) . .
O12 Cd2 O13 84.2(4) . .
O7 Cd2 O13 88.0(3) . .
O12 Cd2 O11 88.3(4) . .
O7 Cd2 O11 89.4(4) . .
O13 Cd2 O11 163.2(3) . .
O12 Cd2 O14 135.3(3) . 4_656
O7 Cd2 O14 80.1(2) . 4_656
O13 Cd2 O14 99.9(4) . 4_656
O11 Cd2 O14 96.0(3) . 4_656
O12 Cd2 O8 81.8(3) . 4_656
O7 Cd2 O8 133.6(2) . 4_656
O13 Cd2 O8 101.7(3) . 4_656
O11 Cd2 O8 92.2(3) . 4_656
O14 Cd2 O8 53.6(2) 4_656 4_656
O12 Cd2 O6 92.0(3) . .
O7 Cd2 O6 52.6(2) . .
O13 Cd2 O6 79.7(3) . .
O11 Cd2 O6 85.5(3) . .
O14 Cd2 O6 132.7(2) 4_656 .
O8 Cd2 O6 173.5(2) 4_656 .
C1 O1 Cd1 85.4(6) . 2_757
C1 O2 Cd1 99.0(6) . 2_757
C16 O3 Cd1 90.7(5) . 4_647
C16 O4 Cd1 94.2(5) . 4_647
C6 O5 C8 122.1(7) . .
C15 O6 Cd2 84.4(6) . .
C15 O7 Cd2 100.3(6) . .
C14 O8 Cd1 128.2(6) . .
C14 O8 Cd2 91.7(5) . 4_646
Cd1 O8 Cd2 137.5(3) . 4_646
Cd1 O9 H9A 109.2 . .
Cd1 O9 H9B 109.3 . .
H9A O9 H9B 109.5 . .
Cd1 O10 H10A 109.3 . .
Cd1 O10 H10B 109.3 . .
H10A O10 H10B 109.5 . .
Cd2 O11 H11A 109.3 . .
Cd2 O11 H11C 108.8 . .
H11A O11 H11C 109.5 . .
Cd2 O12 H12A 109.6 . .
Cd2 O12 H12B 108.0 . .
H12A O12 H12B 109.5 . .
Cd2 O13 H13A 109.6 . .
Cd2 O13 H13C 109.5 . .
H13A O13 H13C 109.5 . .
C14 O14 Cd2 97.5(6) . 4_646

loop_
_geom_bond_atom_site_label_1
_geom_bond_atom_site_label_2
_geom_bond_distance
_geom_bond_site_symmetry_2
C1 O2 1.238(12) .
C1 O1 1.301(12) .
C1 C2 1.514(12) .
C1 Cd1 2.760(9) 2_757
C2 C3 1.361(12) .
C2 C7 1.377(12) .
C3 C4 1.368(12) .
C3 H3 0.9300 .
C4 C5 1.356(12) .
C4 C16 1.477(12) .
C5 C6 1.377(12) .
C5 H5 0.9300 .
C6 O5 1.328(10) .
C6 C7 1.425(12) .
C7 H7 0.9300 .
C8 C9 1.375(13) .
C8 O5 1.404(10) .
C8 C13 1.409(13) .
C9 C10 1.387(12) .
C9 H9 0.9300 .
C10 C11 1.392(12) .
C10 C15 1.502(12) .
C11 C14 1.426(12) .
C11 C12 1.441(13) .
C12 C13 1.373(13) .
C12 H12 0.9300 .
C13 H13 0.9300 .
C14 O8 1.260(12) .
C14 O14 1.288(12) .
C15 O6 1.232(12) .
C15 O7 1.251(12) .
C16 O4 1.262(13) .
C16 O3 1.299(11) .
C16 Cd1 2.745(9) 4_647
Cd1 O2 2.280(7) 2_757
Cd1 O8 2.295(7) .
Cd1 O4 2.348(7) 4_657
Cd1 O10 2.359(7) .
Cd1 O9 2.371(8) .
Cd1 O3 2.402(6) 4_657
Cd1 O1 2.541(7) 2_757
Cd1 C16 2.745(9) 4_657
Cd1 C1 2.760(10) 2_757
Cd2 O12 2.245(10) .
Cd2 O7 2.249(7) .
Cd2 O13 2.265(8) .
Cd2 O11 2.320(8) .
Cd2 O14 2.338(7) 4_656
Cd2 O8 2.477(6) 4_656
Cd2 O6 2.596(7) .
O1 Cd1 2.541(7) 2_757
O2 Cd1 2.280(7) 2_757
O3 Cd1 2.402(6) 4_647
O4 Cd1 2.348(7) 4_647
O8 Cd2 2.477(6) 4_646
O9 H9A 0.8501 .
O9 H9B 0.8500 .
O10 H10A 0.8501 .
O10 H10B 0.8499 .
O11 H11A 0.8500 .
O11 H11C 0.8498 .
O12 H12A 0.8500 .
O12 H12B 0.8501 .
O13 H13A 0.8500 .
O13 H13C 0.8500 .
O14 Cd2 2.338(7) 4_646

loop_
_geom_torsion_atom_site_label_1
_geom_torsion_atom_site_label_2
_geom_torsion_atom_site_label_3
_geom_torsion_atom_site_label_4
_geom_torsion
_geom_torsion_site_symmetry_1
_geom_torsion_site_symmetry_4
O2 C1 C2 C3 166.8(9) . .
O1 C1 C2 C3 -13.8(13) . .
Cd1 C1 C2 C3 169(5) 2_757 .
O2 C1 C2 C7 -16.5(13) . .
O1 C1 C2 C7 162.9(8) . .
Cd1 C1 C2 C7 -15(6) 2_757 .
C7 C2 C3 C4 -2.2(13) . .
C1 C2 C3 C4 174.3(8) . .
C2 C3 C4 C5 0.4(13) . .
C2 C3 C4 C16 -179.8(9) . .
C3 C4 C5 C6 -0.2(13) . .
C16 C4 C5 C6 -179.9(9) . .
C4 C5 C6 O5 -175.3(8) . .
C4 C5 C6 C7 1.6(13) . .
C3 C2 C7 C6 3.6(13) . .
C1 C2 C7 C6 -173.2(8) . .
O5 C6 C7 C2 173.3(8) . .
C5 C6 C7 C2 -3.3(13) . .
O5 C8 C9 C10 -174.3(8) . .
C13 C8 C9 C10 -1.7(14) . .
C8 C9 C10 C11 0.5(14) . .
C8 C9 C10 C15 -171.8(8) . .
C9 C10 C11 C14 179.6(8) . .
C15 C10 C11 C14 -8.2(13) . .
C9 C10 C11 C12 1.1(13) . .
C15 C10 C11 C12 173.2(8) . .
C10 C11 C12 C13 -1.4(13) . .
C14 C11 C12 C13 180.0(8) . .
C11 C12 C13 C8 0.2(14) . .
C9 C8 C13 C12 1.4(14) . .
O5 C8 C13 C12 173.5(8) . .
C10 C11 C14 O8 100.6(12) . .
C12 C11 C14 O8 -80.8(12) . .
C10 C11 C14 O14 -84.9(12) . .
C12 C11 C14 O14 93.6(11) . .
C9 C10 C15 O6 -9.3(13) . .
C11 C10 C15 O6 178.4(9) . .
C9 C10 C15 O7 175.4(9) . .
C11 C10 C15 O7 3.2(12) . .
C5 C4 C16 O4 15.3(15) . .
C3 C4 C16 O4 -164.5(10) . .
C5 C4 C16 O3 -169.5(9) . .
C3 C4 C16 O3 10.7(15) . .
C5 C4 C16 Cd1 -2(21) . 4_647
C3 C4 C16 Cd1 178(100) . 4_647
O2 C1 O1 Cd1 -0.3(9) . 2_757
C2 C1 O1 Cd1 -179.7(8) . 2_757
O1 C1 O2 Cd1 0.3(10) . 2_757
C2 C1 O2 Cd1 179.8(7) . 2_757
O4 C16 O3 Cd1 -5.4(12) . 4_647
C4 C16 O3 Cd1 179.5(9) . 4_647
O3 C16 O4 Cd1 5.5(12) . 4_647
C4 C16 O4 Cd1 -179.2(8) . 4_647
C5 C6 O5 C8 -163.9(8) . .
C7 C6 O5 C8 19.5(13) . .
C9 C8 O5 C6 -141.9(8) . .
C13 C8 O5 C6 45.8(12) . .
O7 C15 O6 Cd2 -9.6(9) . .
C10 C15 O6 Cd2 175.3(8) . .
O12 Cd2 O6 C15 -173.4(6) . .
O7 Cd2 O6 C15 5.7(5) . .
O13 Cd2 O6 C15 -89.6(6) . .
O11 Cd2 O6 C15 98.4(6) . .
O14 Cd2 O6 C15 4.4(7) 4_656 .
O8 Cd2 O6 C15 167(2) 4_656 .
O6 C15 O7 Cd2 11.3(10) . .
C10 C15 O7 Cd2 -173.5(6) . .
O12 Cd2 O7 C15 -4.2(10) . .
O13 Cd2 O7 C15 72.9(6) . .
O11 Cd2 O7 C15 -90.5(6) . .
O14 Cd2 O7 C15 173.3(6) 4_656 .
O8 Cd2 O7 C15 177.2(5) 4_656 .
O6 Cd2 O7 C15 -5.7(5) . .
O14 C14 O8 Cd1 164.2(6) . .
C11 C14 O8 Cd1 -21.2(14) . .
O14 C14 O8 Cd2 -0.1(9) . 4_646
C11 C14 O8 Cd2 174.5(9) . 4_646
O2 Cd1 O8 C14 108.8(8) 2_757 .
O4 Cd1 O8 C14 28.5(8) 4_657 .
O10 Cd1 O8 C14 -162.0(8) . .
O9 Cd1 O8 C14 -115.8(8) . .
O3 Cd1 O8 C14 -29.4(8) 4_657 .
O1 Cd1 O8 C14 162.2(8) 2_757 .
C16 Cd1 O8 C14 -0.7(9) 4_657 .
C1 Cd1 O8 C14 134.5(8) 2_757 .
O2 Cd1 O8 Cd2 -94.8(5) 2_757 4_646
O4 Cd1 O8 Cd2 -175.1(4) 4_657 4_646
O10 Cd1 O8 Cd2 -5.5(10) . 4_646
O9 Cd1 O8 Cd2 40.6(5) . 4_646
O3 Cd1 O8 Cd2 127.0(4) 4_657 4_646
O1 Cd1 O8 Cd2 -41.4(4) 2_757 4_646
C16 Cd1 O8 Cd2 155.7(4) 4_657 4_646
C1 Cd1 O8 Cd2 -69.1(5) 2_757 4_646
O8 C14 O14 Cd2 0.1(10) . 4_646
C11 C14 O14 Cd2 -174.7(7) . 4_646

loop_
_platon_squeeze_void_nr
_platon_squeeze_void_average_x
_platon_squeeze_void_average_y
_platon_squeeze_void_average_z
_platon_squeeze_void_volume
_platon_squeeze_void_count_electrons
_platon_squeeze_void_content
1 0.000 0.088 0.000 83 23 ' '
2 0.500 0.210 0.500 36 3 ' '
3 0.500 0.588 0.000 83 23 ' '
4 1.000 0.710 0.500 36 3 ' '
